data_1548253
loop_
_publ_author_name
'Baolin Wang'
'Yongxin Li'
'Rakesh Ganguly'
'Hajime Hirao'
'Rei Kinjo'

_publ_section_title
;
 Ambiphilic boron in 1,4,2,5-diazadiborinine
;
_journal_name_full 'Nature Communications'
_journal_page_first 11871
_journal_paper_doi 10.1038/ncomms11871
_journal_volume 7
_journal_year 2016
_chemical_absolute_configuration unk
_chemical_formula_sum 'C35 H32 B2 N4'
_chemical_formula_weight 530.26
_space_group_crystal_system monoclinic
_space_group_IT_number 4
_space_group_name_Hall 'P 2yb'
_space_group_name_H-M_alt 'P 1 21 1'
_symmetry_space_group_name_Hall 'P 2yb'
_symmetry_space_group_name_H-M 'P 1 21 1'
_atom_sites_solution_hydrogens geom
_cell_angle_alpha 90
_cell_angle_beta 102.688(3)
_cell_angle_gamma 90
_cell_formula_units_Z 4
_cell_length_a 9.1900(10)
_cell_length_b 30.098(3)
_cell_length_c 10.4179(11)
_cell_measurement_reflns_used 3967
_cell_measurement_temperature 103.(2)
_cell_measurement_theta_max 27.0934
_cell_measurement_theta_min 2.2716
_cell_volume 2811.2(5)
_computing_cell_refinement 'SAINT V8.34A (Bruker AXS Inc., 2013)'
_computing_data_collection 'APEX3 (Bruker AXS Inc., 2015)'
_computing_data_reduction 'SAINT V8.34A (Bruker AXS Inc., 2013)'
_computing_molecular_graphics 'XP (Bruker AXS Inc., 2015)'
_computing_publication_material 'APEX3 (Bruker AXS Inc., 2015)'
_computing_structure_refinement 'SHELXL-2014/7 (Sheldrick, 2014)'
_computing_structure_solution 'XT, VERSION 2014/4'
_diffrn_ambient_temperature 103.(2)
_diffrn_detector_area_resol_mean 8.3333
_diffrn_measured_fraction_theta_full 0.991
_diffrn_measured_fraction_theta_max 0.991
_diffrn_measurement_device_type 'CCD area detector'
_diffrn_measurement_method 'phi and omega scans'
_diffrn_radiation_monochromator graphite
_diffrn_radiation_type MoK\a
_diffrn_radiation_wavelength 0.71073
_diffrn_reflns_av_R_equivalents 0.0598
_diffrn_reflns_av_unetI/netI 0.0988
_diffrn_reflns_limit_h_max 12
_diffrn_reflns_limit_h_min -12
_diffrn_reflns_limit_k_max 40
_diffrn_reflns_limit_k_min -38
_diffrn_reflns_limit_l_max 14
_diffrn_reflns_limit_l_min -14
_diffrn_reflns_number 26341
_diffrn_reflns_theta_full 28.74
_diffrn_reflns_theta_max 28.74
_diffrn_reflns_theta_min 2.12
_diffrn_source 'fine-focus sealed tube'
_diffrn_source_type 'Bruker KappaCCD'
_exptl_absorpt_coefficient_mu 0.073
_exptl_absorpt_correction_T_max 0.98
_exptl_absorpt_correction_T_min 0.79
_exptl_absorpt_correction_type multi-scan
_exptl_absorpt_process_details
;
SADABS-2014/5 - Bruker AXS area detector scaling and absorption correction
;
_exptl_crystal_colour colourless
_exptl_crystal_density_diffrn 1.253
_exptl_crystal_density_method 'not measured'
_exptl_crystal_description block
_exptl_crystal_F_000 1120
_exptl_crystal_size_max 0.420
_exptl_crystal_size_mid 0.320
_exptl_crystal_size_min 0.300
_refine_diff_density_max 0.389
_refine_diff_density_min -0.284
_refine_ls_extinction_method none
_refine_ls_goodness_of_fit_ref 1.009
_refine_ls_hydrogen_treatment constr
_refine_ls_matrix_type full
_refine_ls_number_parameters 743
_refine_ls_number_reflns 14158
_refine_ls_number_restraints 1
_refine_ls_restrained_S_all 1.009
_refine_ls_R_factor_all 0.0926
_refine_ls_R_factor_gt 0.0665
_refine_ls_shift/su_max 0.001
_refine_ls_shift/su_mean 0.000
_refine_ls_structure_factor_coef Fsqd
_refine_ls_weighting_details 'w=1/[\s^2^(Fo^2^)+(0.0795P)^2^] where P=(Fo^2^+2Fc^2^)/3'
_refine_ls_weighting_scheme calc
_refine_ls_wR_factor_gt 0.1485
_refine_ls_wR_factor_ref 0.1648
_reflns_number_gt 10579
_reflns_number_total 14158
_reflns_threshold_expression 'I > 2\s(I)'
_cod_data_source_file ncomms11871-s10.cif
_cod_data_source_block VIII
_cod_depositor_comments
;
The following automatic conversions were performed:

'_exptl_absorpt_correction_type' value 'Multi-Scan' changed to
'multi-scan' according to the built-in table from CIF Core dictionary
named 'cif_core.dic' version 2.4.1 from 2010-06-29.

Automatic conversion script
Id: cif_fix_values 5376 2017-05-30 11:51:03Z andrius 
;
_cod_database_code 1548253

loop_
_space_group_symop_operation_xyz
'x, y, z'
'-x, y+1/2, -z'

loop_
_atom_site_type_symbol
_atom_site_label
_atom_site_fract_x
_atom_site_fract_y
_atom_site_fract_z
_atom_site_U_iso_or_equiv
_atom_site_adp_type
_atom_site_calc_flag
_atom_site_refinement_flags_adp
_atom_site_refinement_flags_occupancy
_atom_site_refinement_flags_posn
_atom_site_occupancy
_atom_site_disorder_assembly
_atom_site_disorder_group
B B1 0.5079(5) 0.39292(16) 0.4892(5) 0.0138(9) Uani d . . . 1 . .
B B2 0.3421(5) 0.36191(17) 0.2461(5) 0.0147(10) Uani d . . . 1 . .
B B3 0.6063(5) 0.60693(16) 1.1023(5) 0.0142(9) Uani d . . . 1 . .
B B4 0.4443(5) 0.63670(15) 0.8548(4) 0.0104(9) Uani d . . . 1 . .
C C1 0.6207(5) 0.40992(14) 0.6200(4) 0.0174(9) Uani d . . . 1 . .
C C2 0.6025(5) 0.39880(14) 0.7454(4) 0.0203(9) Uani d . . . 1 . .
H H2 0.513 0.3845 0.7541 0.024 Uiso calc U . R 1 . .
C C3 0.7120(6) 0.40801(15) 0.8592(5) 0.0270(11) Uani d . . . 1 . .
H H3 0.6959 0.4001 0.9432 0.032 Uiso calc U . R 1 . .
C C4 0.8421(5) 0.42846(17) 0.8486(5) 0.0298(12) Uani d . . . 1 . .
H H4 0.9162 0.435 0.9253 0.036 Uiso calc U . R 1 . .
C C5 0.8651(5) 0.43957(17) 0.7249(5) 0.0312(12) Uani d . . . 1 . .
H H5 0.9551 0.4537 0.717 0.037 Uiso calc U . R 1 . .
C C6 0.7563(5) 0.42998(16) 0.6129(5) 0.0243(11) Uani d . . . 1 . .
H H6 0.7744 0.4372 0.529 0.029 Uiso calc U . R 1 . .
C C7 0.5620(4) 0.34718(13) 0.4313(4) 0.0122(8) Uani d . . . 1 . .
C C8 0.7857(4) 0.31688(16) 0.5947(4) 0.0201(9) Uani d . . . 1 . .
H H8A 0.8246 0.2867 0.6144 0.03 Uiso calc U . R 1 . .
H H8B 0.7447 0.3278 0.6681 0.03 Uiso calc U . R 1 . .
H H8C 0.8665 0.3365 0.5822 0.03 Uiso calc U . R 1 . .
C C9 0.6562(4) 0.28290(14) 0.3809(4) 0.0162(8) Uani d . . . 1 . .
H H9 0.7168 0.2571 0.386 0.019 Uiso calc U . R 1 . .
C C10 0.5417(4) 0.29431(13) 0.2808(4) 0.0139(8) Uani d . . . 1 . .
H H10 0.5069 0.2776 0.2027 0.017 Uiso calc U . R 1 . .
C C11 0.4109(4) 0.41237(14) 0.2523(4) 0.0136(8) Uani d . . . 1 . .
C C12 0.3061(5) 0.44877(17) 0.0319(4) 0.0259(10) Uani d . . . 1 . .
H H12A 0.3599 0.4328 -0.0253 0.039 Uiso calc U . R 1 . .
H H12B 0.291 0.4797 0.0028 0.039 Uiso calc U . R 1 . .
H H12C 0.209 0.4346 0.0274 0.039 Uiso calc U . R 1 . .
C C13 0.4641(5) 0.48387(14) 0.2343(5) 0.0207(10) Uani d . . . 1 . .
H H13 0.4679 0.5129 0.1991 0.025 Uiso calc U . R 1 . .
C C14 0.5272(5) 0.47098(15) 0.3579(5) 0.0208(9) Uani d . . . 1 . .
H H14 0.5835 0.489 0.4258 0.025 Uiso calc U . R 1 . .
C C15 0.3296(4) 0.38666(14) 0.4864(4) 0.0128(8) Uani d . . . 1 . .
C C16 0.2614(5) 0.40666(16) 0.5697(4) 0.0234(10) Uani d . . . 1 . .
H H16A 0.156 0.4051 0.5567 0.028 Uiso calc U . R 1 . .
H H16B 0.3179 0.4226 0.6426 0.028 Uiso calc U . R 1 . .
C C17 0.2405(4) 0.36020(13) 0.3656(4) 0.0123(8) Uani d . . . 1 . .
C C18 0.0875(4) 0.38171(14) 0.3173(4) 0.0148(8) Uani d . . . 1 . .
C C19 0.0771(5) 0.42610(15) 0.2756(4) 0.0196(9) Uani d . . . 1 . .
H H19 0.1663 0.4428 0.2837 0.024 Uiso calc U . R 1 . .
C C20 -0.0573(4) 0.44648(15) 0.2232(4) 0.0209(9) Uani d . . . 1 . .
H H20 -0.059 0.4764 0.194 0.025 Uiso calc U . R 1 . .
C C21 -0.1905(4) 0.42328(16) 0.2130(4) 0.0205(9) Uani d . . . 1 . .
H H21 -0.2835 0.4369 0.1758 0.025 Uiso calc U . R 1 . .
C C22 -0.1846(4) 0.38008(15) 0.2579(4) 0.0197(9) Uani d . . . 1 . .
H H22 -0.2747 0.364 0.253 0.024 Uiso calc U . R 1 . .
C C23 -0.0486(4) 0.35960(14) 0.3103(4) 0.0165(9) Uani d . . . 1 . .
H H23 -0.0479 0.33 0.3421 0.02 Uiso calc U . R 1 . .
C C24 0.2278(4) 0.31114(13) 0.4033(4) 0.0125(8) Uani d . . . 1 . .
C C25 0.2867(4) 0.29542(15) 0.5298(4) 0.0174(9) Uani d . . . 1 . .
H H25 0.3355 0.3156 0.5953 0.021 Uiso calc U . R 1 . .
C C26 0.2758(5) 0.25092(15) 0.5632(4) 0.0196(9) Uani d . . . 1 . .
H H26 0.3181 0.2413 0.6503 0.024 Uiso calc U . R 1 . .
C C27 0.2036(4) 0.22028(14) 0.4700(4) 0.0173(9) Uani d . . . 1 . .
H H27 0.194 0.19 0.4928 0.021 Uiso calc U . R 1 . .
C C28 0.1461(4) 0.23539(14) 0.3429(4) 0.0178(9) Uani d . . . 1 . .
H H28 0.0967 0.2152 0.2776 0.021 Uiso calc U . R 1 . .
C C29 0.1602(4) 0.27973(14) 0.3106(4) 0.0143(8) Uani d . . . 1 . .
H H29 0.1224 0.289 0.2224 0.017 Uiso calc U . R 1 . .
C C30 0.2751(4) 0.34580(14) 0.0970(4) 0.0106(8) Uani d . . . 1 . .
C C31 0.1232(4) 0.34435(13) 0.0369(4) 0.0134(8) Uani d . . . 1 . .
H H31 0.0519 0.3507 0.0881 0.016 Uiso calc U . R 1 . .
C C32 0.0731(4) 0.33385(14) -0.0963(4) 0.0163(9) Uani d . . . 1 . .
H H32 -0.0309 0.3336 -0.1339 0.02 Uiso calc U . R 1 . .
C C33 0.1730(5) 0.32386(15) -0.1739(4) 0.0182(9) Uani d . . . 1 . .
H H33 0.1387 0.3162 -0.2639 0.022 Uiso calc U . R 1 . .
C C34 0.3245(5) 0.32534(15) -0.1173(4) 0.0194(9) Uani d . . . 1 . .
H H34 0.3951 0.3188 -0.169 0.023 Uiso calc U . R 1 . .
C C35 0.3731(4) 0.33624(15) 0.0141(4) 0.0152(9) Uani d . . . 1 . .
H H35 0.4774 0.3373 0.0501 0.018 Uiso calc U . R 1 . .
C C36 0.7187(5) 0.58996(14) 1.2331(4) 0.0182(9) Uani d . . . 1 . .
C C37 0.8564(5) 0.57075(16) 1.2272(5) 0.0260(11) Uani d . . . 1 . .
H H37 0.8779 0.5653 1.1435 0.031 Uiso calc U . R 1 . .
C C38 0.9627(6) 0.55936(17) 1.3400(5) 0.0347(13) Uani d . . . 1 . .
H H38 1.0551 0.5468 1.332 0.042 Uiso calc U . R 1 . .
C C39 0.9343(6) 0.56625(18) 1.4627(5) 0.0390(14) Uani d . . . 1 . .
H H39 1.0055 0.5579 1.5395 0.047 Uiso calc U . R 1 . .
C C40 0.8002(6) 0.58553(18) 1.4726(5) 0.0358(13) Uani d . . . 1 . .
H H40 0.7797 0.5906 1.5569 0.043 Uiso calc U . R 1 . .
C C41 0.6955(5) 0.59746(16) 1.3600(4) 0.0243(10) Uani d . . . 1 . .
H H41 0.6052 0.6111 1.3694 0.029 Uiso calc U . R 1 . .
C C42 0.6619(4) 0.65195(13) 1.0419(4) 0.0120(8) Uani d . . . 1 . .
C C43 0.8853(5) 0.68247(16) 1.2045(4) 0.0229(10) Uani d . . . 1 . .
H H43A 0.8476 0.6676 1.2744 0.034 Uiso calc U . R 1 . .
H H43B 0.9143 0.713 1.2314 0.034 Uiso calc U . R 1 . .
H H43C 0.9721 0.6663 1.1886 0.034 Uiso calc U . R 1 . .
C C44 0.7586(5) 0.71573(14) 0.9891(4) 0.0170(9) Uani d . . . 1 . .
H H44 0.8199 0.7413 0.9936 0.02 Uiso calc U . R 1 . .
C C45 0.6447(4) 0.70425(13) 0.8884(4) 0.0144(8) Uani d . . . 1 . .
H H45 0.6111 0.7204 0.809 0.017 Uiso calc U . R 1 . .
C C46 0.5112(4) 0.58658(14) 0.8642(4) 0.0136(8) Uani d . . . 1 . .
C C47 0.4157(5) 0.54948(16) 0.6426(4) 0.0238(10) Uani d . . . 1 . .
H H47A 0.3142 0.5608 0.6352 0.036 Uiso calc U . R 1 . .
H H47B 0.4112 0.5186 0.6124 0.036 Uiso calc U . R 1 . .
H H47C 0.4672 0.5676 0.5882 0.036 Uiso calc U . R 1 . .
C C48 0.5679(4) 0.51517(15) 0.8477(4) 0.0178(9) Uani d . . . 1 . .
H H48 0.5741 0.4862 0.8129 0.021 Uiso calc U . R 1 . .
C C49 0.6266(4) 0.52858(14) 0.9722(4) 0.0168(9) Uani d . . . 1 . .
H H49 0.6814 0.5106 1.0411 0.02 Uiso calc U . R 1 . .
C C50 0.4286(4) 0.61470(14) 1.0987(4) 0.0144(8) Uani d . . . 1 . .
C C51 0.3559(5) 0.59791(14) 1.1847(4) 0.0204(9) Uani d . . . 1 . .
H H51A 0.2506 0.601 1.1702 0.024 Uiso calc U . R 1 . .
H H51B 0.4092 0.5829 1.2608 0.024 Uiso calc U . R 1 . .
C C52 0.3397(4) 0.63941(13) 0.9738(4) 0.0120(8) Uani d . . . 1 . .
C C53 0.3244(4) 0.68880(13) 1.0077(4) 0.0117(8) Uani d . . . 1 . .
C C54 0.3839(4) 0.70612(14) 1.1328(4) 0.0152(8) Uani d . . . 1 . .
H H54 0.4358 0.6869 1.1998 0.018 Uiso calc U . R 1 . .
C C55 0.3688(4) 0.75085(15) 1.1615(4) 0.0184(9) Uani d . . . 1 . .
H H55 0.4104 0.7616 1.2475 0.022 Uiso calc U . R 1 . .
C C56 0.2950(4) 0.77964(15) 1.0679(4) 0.0189(9) Uani d . . . 1 . .
H H56 0.2838 0.81 1.0887 0.023 Uiso calc U . R 1 . .
C C57 0.2365(5) 0.76373(14) 0.9414(4) 0.0174(9) Uani d . . . 1 . .
H H57 0.1858 0.7834 0.8753 0.021 Uiso calc U . R 1 . .
C C58 0.2518(4) 0.71930(14) 0.9114(4) 0.0146(8) Uani d . . . 1 . .
H H58 0.2126 0.7092 0.8243 0.018 Uiso calc U . R 1 . .
C C59 0.1882(4) 0.61653(14) 0.9279(4) 0.0115(8) Uani d . . . 1 . .
C C60 0.0513(4) 0.63750(15) 0.9173(4) 0.0159(8) Uani d . . . 1 . .
H H60 0.049 0.6676 0.9442 0.019 Uiso calc U . R 1 . .
C C61 -0.0829(4) 0.61536(16) 0.8679(4) 0.0215(10) Uani d . . . 1 . .
H H61 -0.1749 0.6307 0.8587 0.026 Uiso calc U . R 1 . .
C C62 -0.0823(5) 0.57113(16) 0.8325(4) 0.0227(10) Uani d . . . 1 . .
H H62 -0.1734 0.5562 0.7975 0.027 Uiso calc U . R 1 . .
C C63 0.0521(5) 0.54881(16) 0.8484(5) 0.0242(10) Uani d . . . 1 . .
H H63 0.0531 0.5181 0.8275 0.029 Uiso calc U . R 1 . .
C C64 0.1857(4) 0.57119(15) 0.8949(4) 0.0179(9) Uani d . . . 1 . .
H H64 0.2772 0.5555 0.9046 0.021 Uiso calc U . R 1 . .
C C65 0.3772(5) 0.65213(14) 0.7061(4) 0.0125(9) Uani d . . . 1 . .
C C66 0.4739(4) 0.66248(14) 0.6228(4) 0.0146(8) Uani d . . . 1 . .
H H66 0.5784 0.6617 0.658 0.018 Uiso calc U . R 1 . .
C C67 0.4234(4) 0.67372(15) 0.4918(4) 0.0184(9) Uani d . . . 1 . .
H H67 0.4931 0.6813 0.4403 0.022 Uiso calc U . R 1 . .
C C68 0.2722(5) 0.67400(16) 0.4350(4) 0.0192(10) Uani d . . . 1 . .
H H68 0.2373 0.6816 0.345 0.023 Uiso calc U . R 1 . .
C C69 0.1729(5) 0.66287(16) 0.5132(4) 0.0198(10) Uani d . . . 1 . .
H H69 0.0688 0.6626 0.476 0.024 Uiso calc U . R 1 . .
C C70 0.2240(5) 0.65214(15) 0.6444(4) 0.0178(9) Uani d . . . 1 . .
H H70 0.1534 0.6445 0.6951 0.021 Uiso calc U . R 1 . .
N N1 0.6679(4) 0.31621(12) 0.4745(3) 0.0148(7) Uani d . . . 1 . .
N N2 0.4843(4) 0.33415(11) 0.3114(3) 0.0103(7) Uani d . . . 1 . .
N N3 0.4941(4) 0.42637(11) 0.3670(3) 0.0135(7) Uani d . . . 1 . .
N N4 0.3933(4) 0.44752(12) 0.1679(3) 0.0172(7) Uani d . . . 1 . .
N N5 0.7687(4) 0.68323(12) 1.0840(3) 0.0148(7) Uani d . . . 1 . .
N N6 0.5866(3) 0.66473(11) 0.9225(3) 0.0112(7) Uani d . . . 1 . .
N N7 0.5928(4) 0.57283(11) 0.9815(3) 0.0139(7) Uani d . . . 1 . .
N N8 0.4972(4) 0.55167(11) 0.7806(3) 0.0150(7) Uani d . . . 1 . .

loop_
_atom_site_aniso_label
_atom_site_aniso_U_11
_atom_site_aniso_U_22
_atom_site_aniso_U_33
_atom_site_aniso_U_12
_atom_site_aniso_U_13
_atom_site_aniso_U_23
B1 0.015(2) 0.012(2) 0.013(2) -0.0021(17) 0.0005(17) -0.0047(18)
B2 0.011(2) 0.018(3) 0.014(2) 0.0041(18) -0.0002(17) -0.002(2)
B3 0.017(2) 0.011(2) 0.013(2) 0.0057(17) 0.0012(18) -0.0009(18)
B4 0.0093(18) 0.009(2) 0.012(2) 0.0008(16) 0.0011(16) -0.0013(18)
C1 0.018(2) 0.012(2) 0.019(2) 0.0029(16) -0.0017(17) -0.0064(17)
C2 0.027(2) 0.010(2) 0.021(2) 0.0014(17) 0.0007(19) -0.0027(17)
C3 0.040(3) 0.015(2) 0.021(2) 0.009(2) -0.006(2) -0.0047(19)
C4 0.027(2) 0.024(3) 0.029(3) 0.010(2) -0.015(2) -0.010(2)
C5 0.023(2) 0.024(3) 0.042(3) -0.0029(19) -0.004(2) -0.012(2)
C6 0.022(2) 0.023(3) 0.027(3) -0.0026(19) 0.003(2) -0.005(2)
C7 0.0119(18) 0.011(2) 0.013(2) -0.0037(15) 0.0018(15) 0.0004(16)
C8 0.018(2) 0.022(2) 0.016(2) 0.0036(17) -0.0051(17) 0.0011(19)
C9 0.0157(19) 0.012(2) 0.020(2) 0.0014(15) 0.0034(16) -0.0029(17)
C10 0.0146(18) 0.010(2) 0.017(2) -0.0038(15) 0.0038(16) -0.0031(16)
C11 0.0126(17) 0.014(2) 0.015(2) 0.0019(15) 0.0033(15) 0.0026(17)
C12 0.031(2) 0.024(3) 0.021(2) 0.001(2) 0.0017(19) 0.014(2)
C13 0.025(2) 0.008(2) 0.031(3) -0.0001(17) 0.011(2) 0.0000(18)
C14 0.022(2) 0.012(2) 0.031(3) -0.0023(17) 0.0114(19) -0.0039(19)
C15 0.0153(19) 0.012(2) 0.0098(19) -0.0029(15) 0.0009(15) -0.0029(16)
C16 0.019(2) 0.031(3) 0.020(2) 0.0004(19) 0.0028(18) -0.012(2)
C17 0.0116(17) 0.0105(19) 0.015(2) -0.0015(14) 0.0027(15) -0.0032(16)
C18 0.0146(18) 0.017(2) 0.013(2) 0.0019(16) 0.0038(16) -0.0044(17)
C19 0.0165(19) 0.016(2) 0.027(2) -0.0040(16) 0.0074(18) -0.0046(19)
C20 0.020(2) 0.016(2) 0.027(2) 0.0034(17) 0.0059(18) -0.0018(19)
C21 0.0130(19) 0.026(2) 0.023(2) 0.0055(17) 0.0055(17) -0.0040(19)
C22 0.0126(18) 0.026(3) 0.022(2) -0.0020(17) 0.0070(17) -0.0055(19)
C23 0.0169(19) 0.016(2) 0.019(2) -0.0006(16) 0.0080(17) 0.0016(18)
C24 0.0084(16) 0.015(2) 0.016(2) -0.0019(14) 0.0067(15) -0.0015(16)
C25 0.0158(19) 0.021(2) 0.014(2) -0.0047(17) 0.0023(16) -0.0001(18)
C26 0.023(2) 0.019(2) 0.015(2) -0.0010(17) 0.0007(17) 0.0038(18)
C27 0.0174(19) 0.011(2) 0.024(2) -0.0010(16) 0.0052(17) 0.0032(18)
C28 0.0172(19) 0.017(2) 0.021(2) -0.0020(16) 0.0064(17) -0.0026(18)
C29 0.0156(18) 0.017(2) 0.0110(19) -0.0023(16) 0.0042(15) 0.0004(16)
C30 0.0086(17) 0.014(2) 0.0077(19) -0.0014(15) -0.0005(14) 0.0011(16)
C31 0.0137(18) 0.012(2) 0.015(2) 0.0019(15) 0.0043(15) 0.0001(16)
C32 0.0122(18) 0.020(2) 0.014(2) 0.0005(16) -0.0020(16) 0.0000(18)
C33 0.0183(19) 0.027(3) 0.0085(19) 0.0043(17) 0.0012(16) 0.0015(18)
C34 0.019(2) 0.026(3) 0.013(2) 0.0014(17) 0.0034(17) 0.0005(19)
C35 0.0095(17) 0.021(2) 0.016(2) 0.0019(16) 0.0046(16) 0.0002(18)
C36 0.023(2) 0.012(2) 0.018(2) 0.0025(17) -0.0007(17) 0.0002(18)
C37 0.029(2) 0.021(3) 0.023(2) 0.0068(19) -0.005(2) -0.003(2)
C38 0.031(3) 0.025(3) 0.038(3) 0.008(2) -0.014(2) -0.002(2)
C39 0.052(3) 0.025(3) 0.028(3) 0.000(2) -0.017(2) 0.004(2)
C40 0.048(3) 0.035(3) 0.018(2) -0.007(2) -0.008(2) 0.001(2)
C41 0.030(2) 0.024(3) 0.016(2) -0.0025(19) -0.0022(19) 0.0000(19)
C42 0.0111(17) 0.012(2) 0.0109(19) 0.0030(14) -0.0017(14) -0.0008(16)
C43 0.022(2) 0.023(3) 0.020(2) -0.0017(18) -0.0030(18) -0.004(2)
C44 0.020(2) 0.009(2) 0.022(2) 0.0007(16) 0.0052(17) 0.0005(17)
C45 0.0157(19) 0.010(2) 0.018(2) 0.0025(15) 0.0052(16) 0.0027(17)
C46 0.0110(17) 0.015(2) 0.016(2) 0.0009(15) 0.0055(16) -0.0017(17)
C47 0.028(2) 0.021(2) 0.021(2) 0.0002(19) 0.0027(19) -0.007(2)
C48 0.0175(19) 0.012(2) 0.024(2) 0.0007(16) 0.0045(17) -0.0022(18)
C49 0.0181(19) 0.012(2) 0.020(2) 0.0051(16) 0.0037(17) 0.0030(17)
C50 0.019(2) 0.009(2) 0.014(2) 0.0004(16) 0.0031(16) -0.0019(16)
C51 0.025(2) 0.018(2) 0.018(2) 0.0047(17) 0.0054(18) -0.0008(18)
C52 0.0118(17) 0.011(2) 0.0125(19) 0.0024(15) 0.0011(15) 0.0001(16)
C53 0.0093(16) 0.014(2) 0.0124(19) 0.0002(14) 0.0046(15) -0.0004(16)
C54 0.0169(19) 0.011(2) 0.018(2) 0.0030(15) 0.0059(16) 0.0027(17)
C55 0.0173(19) 0.019(2) 0.018(2) -0.0017(16) 0.0018(17) -0.0058(18)
C56 0.0163(19) 0.014(2) 0.029(2) 0.0000(16) 0.0111(18) -0.0035(19)
C57 0.020(2) 0.013(2) 0.020(2) 0.0038(16) 0.0069(17) 0.0035(17)
C58 0.0155(18) 0.014(2) 0.014(2) 0.0024(16) 0.0018(16) 0.0018(17)
C59 0.0157(18) 0.012(2) 0.0074(18) 0.0000(15) 0.0033(15) 0.0036(16)
C60 0.0149(18) 0.016(2) 0.017(2) -0.0006(16) 0.0045(16) 0.0016(17)
C61 0.0129(18) 0.032(3) 0.022(2) -0.0030(18) 0.0077(17) 0.002(2)
C62 0.017(2) 0.032(3) 0.019(2) -0.0099(18) 0.0028(17) -0.004(2)
C63 0.028(2) 0.018(2) 0.028(3) -0.0058(18) 0.0084(19) -0.004(2)
C64 0.0147(19) 0.018(2) 0.023(2) -0.0021(16) 0.0085(17) -0.0010(18)
C65 0.0177(19) 0.009(2) 0.012(2) 0.0034(16) 0.0052(16) 0.0002(16)
C66 0.0112(17) 0.018(2) 0.014(2) -0.0008(16) 0.0017(15) -0.0015(17)
C67 0.0169(19) 0.022(2) 0.017(2) -0.0011(17) 0.0062(17) 0.0008(18)
C68 0.021(2) 0.025(3) 0.010(2) 0.0000(18) 0.0004(17) 0.0022(18)
C69 0.016(2) 0.027(3) 0.016(2) -0.0001(18) 0.0027(17) -0.002(2)
C70 0.0149(19) 0.023(2) 0.016(2) -0.0012(17) 0.0042(16) -0.0035(19)
N1 0.0133(16) 0.0158(18) 0.0131(17) 0.0007(14) -0.0017(13) 0.0017(15)
N2 0.0082(15) 0.0123(18) 0.0106(17) -0.0043(12) 0.0026(13) -0.0011(14)
N3 0.0152(16) 0.0084(17) 0.0167(18) -0.0016(13) 0.0031(14) 0.0003(14)
N4 0.0169(16) 0.0168(19) 0.0182(19) 0.0029(14) 0.0041(14) 0.0052(15)
N5 0.0149(16) 0.0136(18) 0.0154(18) 0.0014(13) 0.0021(14) -0.0015(15)
N6 0.0102(15) 0.0113(17) 0.0124(17) 0.0005(12) 0.0029(13) -0.0008(14)
N7 0.0126(16) 0.0112(18) 0.0192(19) 0.0021(13) 0.0062(14) 0.0026(15)
N8 0.0178(17) 0.0099(17) 0.0182(18) 0.0017(14) 0.0060(14) -0.0010(15)

loop_
_atom_type_symbol
_atom_type_description
_atom_type_scat_dispersion_real
_atom_type_scat_dispersion_imag
_atom_type_scat_source
C C 0.0033 0.0016 'International Tables Vol C Tables 4.2.6.8 and 6.1.1.4'
H H 0.0000 0.0000 'International Tables Vol C Tables 4.2.6.8 and 6.1.1.4'
B B 0.0013 0.0007 'International Tables Vol C Tables 4.2.6.8 and 6.1.1.4'
N N 0.0061 0.0033 'International Tables Vol C Tables 4.2.6.8 and 6.1.1.4'

loop_
_geom_angle_atom_site_label_1
_geom_angle_atom_site_label_2
_geom_angle_atom_site_label_3
_geom_angle_site_symmetry_1
_geom_angle_site_symmetry_3
_geom_angle
C1 B1 N3 . . 113.4(3)
C1 B1 C7 . . 113.1(3)
N3 B1 C7 . . 102.4(3)
C1 B1 C15 . . 120.5(3)
N3 B1 C15 . . 98.8(3)
C7 B1 C15 . . 106.4(3)
N2 B2 C30 . . 111.2(3)
N2 B2 C11 . . 101.4(3)
C30 B2 C11 . . 112.2(4)
N2 B2 C17 . . 101.7(3)
C30 B2 C17 . . 122.5(3)
C11 B2 C17 . . 105.4(3)
C36 B3 N7 . . 112.7(3)
C36 B3 C42 . . 113.4(3)
N7 B3 C42 . . 101.9(3)
C36 B3 C50 . . 121.2(4)
N7 B3 C50 . . 99.6(3)
C42 B3 C50 . . 105.6(3)
N6 B4 C65 . . 112.4(3)
N6 B4 C46 . . 101.7(3)
C65 B4 C46 . . 112.8(3)
N6 B4 C52 . . 100.9(3)
C65 B4 C52 . . 121.4(3)
C46 B4 C52 . . 105.3(3)
C2 C1 C6 . . 116.4(4)
C2 C1 B1 . . 122.1(4)
C6 C1 B1 . . 120.6(4)
C1 C2 C3 . . 122.2(4)
C4 C3 C2 . . 119.8(5)
C3 C4 C5 . . 119.7(4)
C6 C5 C4 . . 120.0(5)
C5 C6 C1 . . 121.9(5)
N1 C7 N2 . . 107.6(4)
N1 C7 B1 . . 135.9(4)
N2 C7 B1 . . 116.5(3)
C10 C9 N1 . . 106.6(4)
C9 C10 N2 . . 108.4(4)
N3 C11 N4 . . 107.2(4)
N3 C11 B2 . . 117.8(4)
N4 C11 B2 . . 134.7(4)
C14 C13 N4 . . 107.9(4)
C13 C14 N3 . . 106.8(4)
C16 C15 C17 . . 121.4(4)
C16 C15 B1 . . 123.4(4)
C17 C15 B1 . . 114.7(3)
C18 C17 C24 . . 112.0(3)
C18 C17 C15 . . 109.3(3)
C24 C17 C15 . . 109.9(3)
C18 C17 B2 . . 110.9(3)
C24 C17 B2 . . 107.3(3)
C15 C17 B2 . . 107.3(3)
C19 C18 C23 . . 115.9(4)
C19 C18 C17 . . 120.1(4)
C23 C18 C17 . . 124.1(4)
C20 C19 C18 . . 122.7(4)
C19 C20 C21 . . 120.2(4)
C22 C21 C20 . . 118.6(4)
C21 C22 C23 . . 121.0(4)
C22 C23 C18 . . 121.5(4)
C25 C24 C29 . . 116.5(4)
C25 C24 C17 . . 122.1(4)
C29 C24 C17 . . 121.4(4)
C26 C25 C24 . . 121.9(4)
C25 C26 C27 . . 120.7(4)
C28 C27 C26 . . 118.0(4)
C29 C28 C27 . . 120.6(4)
C28 C29 C24 . . 122.2(4)
C31 C30 C35 . . 115.4(4)
C31 C30 B2 . . 124.9(4)
C35 C30 B2 . . 119.4(3)
C32 C31 C30 . . 121.9(4)
C33 C32 C31 . . 120.9(4)
C32 C33 C34 . . 118.5(4)
C35 C34 C33 . . 120.3(4)
C34 C35 C30 . . 123.0(4)
C41 C36 C37 . . 115.6(4)
C41 C36 B3 . . 123.1(4)
C37 C36 B3 . . 120.9(4)
C38 C37 C36 . . 122.3(5)
C39 C38 C37 . . 120.3(5)
C38 C39 C40 . . 119.1(5)
C39 C40 C41 . . 120.4(5)
C40 C41 C36 . . 122.2(5)
N6 C42 N5 . . 106.8(3)
N6 C42 B3 . . 117.2(3)
N5 C42 B3 . . 135.9(4)
C45 C44 N5 . . 107.1(4)
C44 C45 N6 . . 107.3(4)
N7 C46 N8 . . 107.5(4)
N7 C46 B4 . . 117.8(3)
N8 C46 B4 . . 134.5(4)
C49 C48 N8 . . 106.9(4)
C48 C49 N7 . . 107.9(4)
C51 C50 C52 . . 119.6(4)
C51 C50 B3 . . 125.1(4)
C52 C50 B3 . . 115.0(3)
C59 C52 C53 . . 112.5(3)
C59 C52 C50 . . 108.6(3)
C53 C52 C50 . . 109.0(3)
C59 C52 B4 . . 111.4(3)
C53 C52 B4 . . 107.6(3)
C50 C52 B4 . . 107.6(3)
C54 C53 C58 . . 116.5(4)
C54 C53 C52 . . 122.4(4)
C58 C53 C52 . . 121.1(3)
C55 C54 C53 . . 121.6(4)
C56 C55 C54 . . 121.1(4)
C55 C56 C57 . . 119.0(4)
C58 C57 C56 . . 120.5(4)
C57 C58 C53 . . 121.4(4)
C60 C59 C64 . . 117.1(4)
C60 C59 C52 . . 124.4(4)
C64 C59 C52 . . 118.5(3)
C59 C60 C61 . . 121.5(4)
C62 C61 C60 . . 120.2(4)
C61 C62 C63 . . 119.5(4)
C62 C63 C64 . . 120.2(4)
C63 C64 C59 . . 121.4(4)
C66 C65 C70 . . 114.9(4)
C66 C65 B4 . . 119.9(4)
C70 C65 B4 . . 124.9(4)
C67 C66 C65 . . 122.8(4)
C66 C67 C68 . . 120.7(4)
C67 C68 C69 . . 118.3(4)
C70 C69 C68 . . 120.7(4)
C69 C70 C65 . . 122.5(4)
C7 N1 C9 . . 109.0(3)
C7 N1 C8 . . 128.2(4)
C9 N1 C8 . . 122.7(3)
C7 N2 C10 . . 108.4(3)
C7 N2 B2 . . 117.7(3)
C10 N2 B2 . . 133.4(3)
C11 N3 C14 . . 109.6(4)
C11 N3 B1 . . 116.1(3)
C14 N3 B1 . . 133.0(4)
C11 N4 C13 . . 108.5(4)
C11 N4 C12 . . 127.3(4)
C13 N4 C12 . . 124.2(4)
C42 N5 C44 . . 109.2(3)
C42 N5 C43 . . 127.4(4)
C44 N5 C43 . . 123.2(4)
C42 N6 C45 . . 109.6(3)
C42 N6 B4 . . 117.9(3)
C45 N6 B4 . . 132.1(3)
C46 N7 C49 . . 108.8(4)
C46 N7 B3 . . 116.4(3)
C49 N7 B3 . . 133.9(3)
C46 N8 C48 . . 108.9(3)
C46 N8 C47 . . 128.4(4)
C48 N8 C47 . . 122.7(4)

loop_
_geom_bond_atom_site_label_1
_geom_bond_atom_site_label_2
_geom_bond_site_symmetry_2
_geom_bond_distance
B1 C1 . 1.604(6)
B1 N3 . 1.606(6)
B1 C7 . 1.624(6)
B1 C15 . 1.643(6)
B2 N2 . 1.574(6)
B2 C30 . 1.615(6)
B2 C11 . 1.641(6)
B2 C17 . 1.713(6)
B3 C36 . 1.602(6)
B3 N7 . 1.608(6)
B3 C42 . 1.623(6)
B3 C50 . 1.642(6)
B4 N6 . 1.585(5)
B4 C65 . 1.605(6)
B4 C46 . 1.624(6)
B4 C52 . 1.730(6)
C1 C2 . 1.394(6)
C1 C6 . 1.401(6)
C2 C3 . 1.404(6)
C3 C4 . 1.371(7)
C4 C5 . 1.392(8)
C5 C6 . 1.390(6)
C7 N1 . 1.352(5)
C7 N2 . 1.353(5)
C8 N1 . 1.464(5)
C9 C10 . 1.353(6)
C9 N1 . 1.386(5)
C10 N2 . 1.375(5)
C11 N3 . 1.337(5)
C11 N4 . 1.362(5)
C12 N4 . 1.467(5)
C13 C14 . 1.348(6)
C13 N4 . 1.379(6)
C14 N3 . 1.384(5)
C15 C16 . 1.322(6)
C15 C17 . 1.560(5)
C17 C18 . 1.529(5)
C17 C24 . 1.539(5)
C18 C19 . 1.402(6)
C18 C23 . 1.405(5)
C19 C20 . 1.380(6)
C20 C21 . 1.393(6)
C21 C22 . 1.379(6)
C22 C23 . 1.393(6)
C24 C25 . 1.393(5)
C24 C29 . 1.396(6)
C25 C26 . 1.393(6)
C26 C27 . 1.397(6)
C27 C28 . 1.390(6)
C28 C29 . 1.389(6)
C30 C31 . 1.400(5)
C30 C35 . 1.408(6)
C31 C32 . 1.398(6)
C32 C33 . 1.383(6)
C33 C34 . 1.389(5)
C34 C35 . 1.383(6)
C36 C41 . 1.404(6)
C36 C37 . 1.404(6)
C37 C38 . 1.396(6)
C38 C39 . 1.375(8)
C39 C40 . 1.386(8)
C40 C41 . 1.391(6)
C42 N6 . 1.340(5)
C42 N5 . 1.361(5)
C43 N5 . 1.461(5)
C44 C45 . 1.354(6)
C44 N5 . 1.379(5)
C45 N6 . 1.382(5)
C46 N7 . 1.350(5)
C46 N8 . 1.353(5)
C47 N8 . 1.469(5)
C48 C49 . 1.352(6)
C48 N8 . 1.385(5)
C49 N7 . 1.376(5)
C50 C51 . 1.330(6)
C50 C52 . 1.564(5)
C52 C59 . 1.532(5)
C52 C53 . 1.541(5)
C53 C54 . 1.399(6)
C53 C58 . 1.414(6)
C54 C55 . 1.393(6)
C55 C56 . 1.368(6)
C56 C57 . 1.394(6)
C57 C58 . 1.387(6)
C59 C60 . 1.390(5)
C59 C64 . 1.406(6)
C60 C61 . 1.397(6)
C61 C62 . 1.382(7)
C62 C63 . 1.383(6)
C63 C64 . 1.391(6)
C65 C66 . 1.407(6)
C65 C70 . 1.413(6)
C66 C67 . 1.383(6)
C67 C68 . 1.385(6)
C68 C69 . 1.392(6)
C69 C70 . 1.383(6)
